data_7120704
loop_
_publ_author_name
'Kreki\'c, Kristijan'
'Klintuch, Dieter'
'Pietschnig, Rudolf'

_publ_section_title
;
 Facile access to efficiently luminescent Ln3+ phosphonic ester
 coordination polymers (Ln = Eu, Tb, Dy)
;
_journal_name_full 'Chem. Commun.'
_journal_paper_doi 10.1039/C7CC06621J
_journal_year 2017
_chemical_formula_sum 'C39 H60 Dy N3 O18 P3'
_chemical_formula_weight 1114.31
_space_group_crystal_system monoclinic
_space_group_IT_number 14
_space_group_name_Hall '-P 2yn'
_space_group_name_H-M_alt 'P 1 21/n 1'
_symmetry_space_group_name_Hall '-P 2yn'
_symmetry_space_group_name_H-M 'P 1 21/n 1'
_atom_sites_solution_hydrogens geom
_audit_creation_method SHELXL-2014/7
_audit_update_record
;
2017-08-16 deposited with the CCDC.
2017-09-01 downloaded from the CCDC.
;
_cell_angle_alpha 90
_cell_angle_beta 104.209(2)
_cell_angle_gamma 90
_cell_formula_units_Z 4
_cell_length_a 16.4696(6)
_cell_length_b 13.4724(3)
_cell_length_c 22.5458(6)
_cell_measurement_reflns_used 33222
_cell_measurement_temperature 100(2)
_cell_measurement_theta_max 26.35
_cell_measurement_theta_min 1.51
_cell_volume 4849.5(2)
_computing_structure_refinement 'SHELXL-2014/7 (Sheldrick, 2014)'
_diffrn_ambient_temperature 100
_diffrn_detector 'image plate (34 cm diameter)'
_diffrn_detector_area_resol_mean 6.67
_diffrn_detector_type 'STOE Imaging Plate'
_diffrn_measured_fraction_theta_full 0.999
_diffrn_measured_fraction_theta_max 0.986
_diffrn_measurement_details ' 156 frames, detector distance = 130 mm'
_diffrn_measurement_device '2-circle diffractometer'
_diffrn_measurement_device_type 'STOE IPDS II'
_diffrn_measurement_method 'rotation method, \w scans'
_diffrn_radiation_collimation '1.2, 0.6 mm diameter, multiple pinhole'
_diffrn_radiation_monochromator 'plane graphite'
_diffrn_radiation_polarisn_norm 270
_diffrn_radiation_probe x-ray
_diffrn_radiation_type 'Mo K\a'
_diffrn_radiation_wavelength 0.71073
_diffrn_reflns_av_R_equivalents 0.0366
_diffrn_reflns_av_unetI/netI 0.0320
_diffrn_reflns_Laue_measured_fraction_full 0.999
_diffrn_reflns_Laue_measured_fraction_max 0.986
_diffrn_reflns_limit_h_max 20
_diffrn_reflns_limit_h_min -18
_diffrn_reflns_limit_k_max 16
_diffrn_reflns_limit_k_min -16
_diffrn_reflns_limit_l_max 27
_diffrn_reflns_limit_l_min -27
_diffrn_reflns_number 24710
_diffrn_reflns_point_group_measured_fraction_full 0.999
_diffrn_reflns_point_group_measured_fraction_max 0.986
_diffrn_reflns_theta_full 25.242
_diffrn_reflns_theta_max 25.741
_diffrn_reflns_theta_min 1.755
_diffrn_source 'Genix Mo HF'
_diffrn_source_current 1.000
_diffrn_source_power 0.050
_diffrn_source_voltage 50
_exptl_absorpt_coefficient_mu 1.712
_exptl_absorpt_correction_T_max 0.9155
_exptl_absorpt_correction_T_min 0.7870
_exptl_absorpt_correction_type integration
_exptl_absorpt_process_details
;
STOE X-Red32, absorption correction by Gaussian integration, analogous to
P. Coppens, "The Evaluation of Absorption and Extinction in Single-Crystal
Structure Analysis", published in
F. R. Ahmed (Editor), "Crystallographic Computing",
Munksgaard, Copenhagen (1970), 255 - 270
;
_exptl_crystal_colour colorless
_exptl_crystal_density_diffrn 1.526
_exptl_crystal_description plate
_exptl_crystal_F_000 2280
_exptl_crystal_size_max 0.300
_exptl_crystal_size_mid 0.130
_exptl_crystal_size_min 0.080
_refine_diff_density_max 3.380
_refine_diff_density_min -1.156
_refine_diff_density_rms 0.127
_refine_ls_extinction_method none
_refine_ls_goodness_of_fit_ref 1.053
_refine_ls_hydrogen_treatment constr
_refine_ls_matrix_type full
_refine_ls_number_parameters 577
_refine_ls_number_reflns 9125
_refine_ls_number_restraints 0
_refine_ls_restrained_S_all 1.053
_refine_ls_R_factor_all 0.0695
_refine_ls_R_factor_gt 0.0588
_refine_ls_shift/su_max 0.001
_refine_ls_shift/su_mean 0.000
_refine_ls_structure_factor_coef Fsqd
_refine_ls_weighting_details 'w=1/[\s^2^(Fo^2^)+(0.0712P)^2^+25.9097P] where P=(Fo^2^+2Fc^2^)/3'
_refine_ls_weighting_scheme calc
_refine_ls_wR_factor_gt 0.1503
_refine_ls_wR_factor_ref 0.1569
_reflns_Friedel_coverage 0.000
_reflns_number_gt 7666
_reflns_number_total 9125
_reflns_threshold_expression 'I > 2\s(I)'
_cod_data_source_file c7cc06621j2.cif
_cod_data_source_block DyL5
_cod_database_code 7120704
_shelx_shelxl_version_number 2014/7
_shelx_space_group_comment
;
The symmetry employed for this shelxl refinement is uniquely defined
by the following loop, which should always be used as a source of
symmetry information in preference to the above space-group names.
They are only intended as comments.
;

loop_
_space_group_symop_operation_xyz
'x, y, z'
'-x+1/2, y+1/2, -z+1/2'
'-x, -y, -z'
'x-1/2, -y-1/2, z-1/2'

loop_
_atom_site_label
_atom_site_type_symbol
_atom_site_fract_x
_atom_site_fract_y
_atom_site_fract_z
_atom_site_U_iso_or_equiv
_atom_site_adp_type
_atom_site_occupancy
_atom_site_site_symmetry_order
_atom_site_calc_flag
_atom_site_refinement_flags_posn
_atom_site_refinement_flags_adp
Dy1 Dy 0.49180(2) 0.23347(2) 0.19980(2) 0.03991(12) Uani 1 1 d . .
N111 N 0.6717(4) 0.2250(4) 0.2380(3) 0.0581(17) Uani 1 1 d . .
N112 N 0.5050(4) 0.1853(4) 0.0780(3) 0.0452(13) Uani 1 1 d . .
N113 N 0.3122(4) 0.2307(5) 0.1757(3) 0.0515(14) Uani 1 1 d . .
O11 O 0.5296(3) 0.2804(3) 0.3012(2) 0.0498(12) Uani 1 1 d . .
O12 O 0.6070(3) 0.3185(4) 0.4104(2) 0.0516(12) Uani 1 1 d . .
O13 O 0.4833(3) 0.4170(4) 0.3651(2) 0.0549(12) Uani 1 1 d . .
O14 O 0.9642(3) 1.0969(3) 0.68528(19) 0.0448(11) Uani 1 1 d . .
O15 O 0.9153(3) 0.9191(3) 0.6657(2) 0.0480(11) Uani 1 1 d . .
O16 O 1.0153(3) 0.9823(4) 0.6108(2) 0.0471(11) Uani 1 1 d . .
O21 O 0.4569(3) 0.0781(3) 0.22750(19) 0.0426(10) Uani 1 1 d . .
O22 O 0.4958(3) -0.1038(3) 0.2421(2) 0.0493(11) Uani 1 1 d . .
O23 O 0.3673(3) -0.0576(3) 0.16280(18) 0.0414(10) Uani 1 1 d . .
O111 O 0.6310(3) 0.2967(3) 0.2065(2) 0.0547(13) Uani 1 1 d . .
O112 O 0.7447(4) 0.2305(5) 0.2613(4) 0.095(3) Uani 1 1 d . .
O113 O 0.6278(3) 0.1512(3) 0.2453(2) 0.0520(12) Uani 1 1 d . .
O114 O 0.5200(3) 0.1235(3) 0.1218(2) 0.0474(11) Uani 1 1 d . .
O115 O 0.5053(4) 0.1606(4) 0.0261(2) 0.0599(13) Uani 1 1 d . .
O116 O 0.4929(3) 0.2731(3) 0.0925(2) 0.0479(11) Uani 1 1 d . .
O117 O 0.3512(3) 0.2185(3) 0.1345(2) 0.0451(10) Uani 1 1 d . .
O118 O 0.2364(4) 0.2207(5) 0.1647(3) 0.0790(18) Uani 1 1 d . .
O119 O 0.3591(4) 0.2527(4) 0.2288(2) 0.0602(14) Uani 1 1 d . .
P11 P 0.55615(12) 0.35955(13) 0.34796(8) 0.0455(4) Uani 1 1 d . .
P12 P 0.94284(12) 1.01674(12) 0.63891(8) 0.0419(4) Uani 1 1 d . .
P21 P 0.42438(11) -0.02474(12) 0.22510(7) 0.0377(4) Uani 1 1 d . .
C11 C 0.6496(5) 0.5394(5) 0.3626(3) 0.0484(16) Uani 1 1 d . .
C12 C 0.7322(5) 0.5620(6) 0.3742(4) 0.070(2) Uani 1 1 d . .
H12 H 0.7685 0.5203 0.3585 0.083 Uiso 1 1 calc R U
C13 C 0.7647(5) 0.6442(6) 0.4084(4) 0.068(2) Uani 1 1 d . .
H13 H 0.8234 0.6553 0.4171 0.082 Uiso 1 1 calc R U
C14 C 0.7168(4) 0.7098(5) 0.4303(3) 0.0422(14) Uani 1 1 d . .
C15 C 0.6328(6) 0.6848(7) 0.4208(5) 0.076(3) Uani 1 1 d . .
H15 H 0.5970 0.7256 0.4376 0.091 Uiso 1 1 calc R U
C16 C 0.6003(6) 0.6018(7) 0.3874(5) 0.079(3) Uani 1 1 d . .
H16 H 0.5424 0.5874 0.3813 0.094 Uiso 1 1 calc R U
C17 C 0.7518(4) 0.8006(5) 0.4647(3) 0.0392(13) Uani 1 1 d . .
C18 C 0.8291(4) 0.8381(5) 0.4618(3) 0.0431(14) Uani 1 1 d . .
H18 H 0.8585 0.8070 0.4356 0.052 Uiso 1 1 calc R U
C19 C 0.8646(4) 0.9191(5) 0.4957(3) 0.0435(15) Uani 1 1 d . .
H19 H 0.9181 0.9422 0.4929 0.052 Uiso 1 1 calc R U
C110 C 0.8234(4) 0.9668(5) 0.5337(3) 0.0417(14) Uani 1 1 d . .
C111 C 0.7441(4) 0.9345(5) 0.5341(3) 0.0485(16) Uani 1 1 d . .
H111 H 0.7129 0.9692 0.5578 0.058 Uiso 1 1 calc R U
C112 C 0.7090(4) 0.8518(5) 0.5004(3) 0.0481(16) Uani 1 1 d . .
H112 H 0.6547 0.8304 0.5020 0.058 Uiso 1 1 calc R U
C21 C 0.3998(4) -0.0303(5) 0.3416(3) 0.0453(15) Uani 1 1 d . .
C22 C 0.4133(5) -0.1100(6) 0.3809(3) 0.0532(18) Uani 1 1 d . .
H22 H 0.3961 -0.1743 0.3655 0.064 Uiso 1 1 calc R U
C23 C 0.4515(5) -0.0984(6) 0.4422(3) 0.0538(18) Uani 1 1 d . .
H23 H 0.4592 -0.1549 0.4682 0.065 Uiso 1 1 calc R U
C24 C 0.4791(4) -0.0063(5) 0.4670(3) 0.0397(14) Uani 1 1 d . .
C25 C 0.4654(4) 0.0737(5) 0.4265(3) 0.0454(15) Uani 1 1 d . .
H25 H 0.4833 0.1380 0.4416 0.054 Uiso 1 1 calc R U
C26 C 0.4269(4) 0.0625(5) 0.3655(3) 0.0464(15) Uani 1 1 d . .
H26 H 0.4187 0.1188 0.3394 0.056 Uiso 1 1 calc R U
C27 C 0.3572(5) -0.0427(6) 0.2745(3) 0.0497(17) Uani 1 1 d . .
H27A H 0.3103 0.0052 0.2634 0.060 Uiso 1 1 calc R U
H27B H 0.3331 -0.1103 0.2679 0.060 Uiso 1 1 calc R U
C28 C 0.5858(5) -0.0772(7) 0.2646(4) 0.062(2) Uani 1 1 d . .
H28 H 0.5897 -0.0072 0.2798 0.074 Uiso 1 1 calc R U
C29 C 0.6216(6) -0.1420(9) 0.3154(4) 0.089(3) Uani 1 1 d . .
H29A H 0.6811 -0.1262 0.3312 0.134 Uiso 1 1 calc R U
H29B H 0.5922 -0.1326 0.3479 0.134 Uiso 1 1 calc R U
H29C H 0.6158 -0.2112 0.3016 0.134 Uiso 1 1 calc R U
C113 C 0.6136(5) 0.4537(5) 0.3204(3) 0.0494(16) Uani 1 1 d . .
H11A H 0.6607 0.4211 0.3080 0.059 Uiso 1 1 calc R U
H11B H 0.5765 0.4822 0.2830 0.059 Uiso 1 1 calc R U
C114 C 0.6857(5) 0.2614(5) 0.4162(3) 0.0514(17) Uani 1 1 d . .
H114 H 0.7083 0.2754 0.3797 0.062 Uiso 1 1 calc R U
C115 C 0.7459(7) 0.3013(9) 0.4724(5) 0.104(4) Uani 1 1 d . .
H11C H 0.7995 0.2663 0.4787 0.157 Uiso 1 1 calc R U
H11D H 0.7548 0.3724 0.4671 0.157 Uiso 1 1 calc R U
H11E H 0.7228 0.2914 0.5081 0.157 Uiso 1 1 calc R U
C116 C 0.6685(6) 0.1531(6) 0.4184(4) 0.069(2) Uani 1 1 d . .
H11F H 0.7206 0.1159 0.4222 0.104 Uiso 1 1 calc R U
H11G H 0.6456 0.1389 0.4537 0.104 Uiso 1 1 calc R U
H11H H 0.6279 0.1333 0.3808 0.104 Uiso 1 1 calc R U
C117 C 0.4156(7) 0.3690(8) 0.3852(7) 0.103(4) Uani 1 1 d . .
H117 H 0.4215 0.2953 0.3829 0.123 Uiso 1 1 calc R U
C118 C 0.3358(7) 0.3996(14) 0.3463(7) 0.162(8) Uani 1 1 d . .
H11I H 0.3321 0.3779 0.3042 0.243 Uiso 1 1 calc R U
H11J H 0.2902 0.3694 0.3610 0.243 Uiso 1 1 calc R U
H11K H 0.3311 0.4720 0.3473 0.243 Uiso 1 1 calc R U
C119 C 0.4251(10) 0.397(2) 0.4451(6) 0.253(17) Uani 1 1 d . .
H11L H 0.4798 0.3748 0.4695 0.380 Uiso 1 1 calc R U
H11M H 0.4215 0.4695 0.4475 0.380 Uiso 1 1 calc R U
H11N H 0.3806 0.3669 0.4611 0.380 Uiso 1 1 calc R U
C120 C 0.8631(4) 1.0535(5) 0.5737(3) 0.0412(14) Uani 1 1 d . .
H12A H 0.8189 1.0897 0.5876 0.049 Uiso 1 1 calc R U
H12B H 0.8876 1.0998 0.5487 0.049 Uiso 1 1 calc R U
C121 C 0.8689(9) 0.9119(7) 0.7125(5) 0.096(4) Uani 1 1 d . .
H121 H 0.8531 0.9782 0.7261 0.115 Uiso 1 1 calc R U
C122 C 0.7954(6) 0.8459(13) 0.6899(5) 0.121(5) Uani 1 1 d . .
H12C H 0.7635 0.8405 0.7212 0.181 Uiso 1 1 calc R U
H12D H 0.7594 0.8739 0.6524 0.181 Uiso 1 1 calc R U
H12E H 0.8147 0.7799 0.6812 0.181 Uiso 1 1 calc R U
C123 C 0.9286(10) 0.8530(13) 0.7646(6) 0.153(7) Uani 1 1 d . .
H12F H 0.9021 0.8444 0.7987 0.230 Uiso 1 1 calc R U
H12G H 0.9402 0.7878 0.7493 0.230 Uiso 1 1 calc R U
H12H H 0.9812 0.8897 0.7787 0.230 Uiso 1 1 calc R U
C124 C 1.0856(5) 0.9163(5) 0.6425(3) 0.0527(17) Uani 1 1 d . .
H124 H 1.0711 0.8837 0.6784 0.063 Uiso 1 1 calc R U
C125 C 1.0930(5) 0.8394(6) 0.5961(4) 0.062(2) Uani 1 1 d . .
H12I H 1.0407 0.8015 0.5842 0.093 Uiso 1 1 calc R U
H12J H 1.1038 0.8721 0.5599 0.093 Uiso 1 1 calc R U
H12K H 1.1394 0.7944 0.6138 0.093 Uiso 1 1 calc R U
C126 C 1.1614(5) 0.9778(6) 0.6635(3) 0.059(2) Uani 1 1 d . .
H12L H 1.2082 0.9357 0.6845 0.089 Uiso 1 1 calc R U
H12M H 1.1753 1.0099 0.6282 0.089 Uiso 1 1 calc R U
H12N H 1.1511 1.0287 0.6918 0.089 Uiso 1 1 calc R U
C210 C 0.6260(6) -0.0832(7) 0.2120(4) 0.071(2) Uani 1 1 d . .
H21A H 0.5979 -0.0371 0.1798 0.106 Uiso 1 1 calc R U
H21B H 0.6853 -0.0654 0.2259 0.106 Uiso 1 1 calc R U
H21C H 0.6210 -0.1510 0.1958 0.106 Uiso 1 1 calc R U
C211 C 0.4001(4) -0.0703(5) 0.1073(3) 0.0429(15) Uani 1 1 d . .
H211 H 0.4588 -0.0447 0.1155 0.051 Uiso 1 1 calc R U
C212 C 0.3441(5) -0.0099(6) 0.0571(3) 0.0564(19) Uani 1 1 d . .
H21D H 0.3635 -0.0162 0.0195 0.085 Uiso 1 1 calc R U
H21E H 0.2865 -0.0344 0.0498 0.085 Uiso 1 1 calc R U
H21F H 0.3461 0.0599 0.0695 0.085 Uiso 1 1 calc R U
C213 C 0.3990(5) -0.1786(5) 0.0936(3) 0.0528(17) Uani 1 1 d . .
H21G H 0.4202 -0.1897 0.0572 0.079 Uiso 1 1 calc R U
H21H H 0.4345 -0.2139 0.1285 0.079 Uiso 1 1 calc R U
H21I H 0.3415 -0.2036 0.0861 0.079 Uiso 1 1 calc R U

loop_
_atom_site_aniso_label
_atom_site_aniso_U_11
_atom_site_aniso_U_22
_atom_site_aniso_U_33
_atom_site_aniso_U_23
_atom_site_aniso_U_13
_atom_site_aniso_U_12
Dy1 0.0472(2) 0.03171(17) 0.03700(18) -0.00141(12) 0.00297(12) -0.00153(12)
N111 0.054(4) 0.035(3) 0.073(4) 0.004(3) -0.007(3) -0.006(3)
N112 0.047(3) 0.044(3) 0.046(3) -0.004(3) 0.014(2) -0.005(2)
N113 0.054(4) 0.055(4) 0.048(3) 0.005(3) 0.018(3) 0.007(3)
O11 0.067(3) 0.038(2) 0.038(2) 0.0002(19) -0.001(2) -0.008(2)
O12 0.062(3) 0.047(3) 0.038(2) -0.006(2) -0.002(2) 0.007(2)
O13 0.053(3) 0.043(3) 0.068(3) -0.003(2) 0.012(2) 0.000(2)
O14 0.065(3) 0.029(2) 0.034(2) -0.0008(17) 0.000(2) -0.003(2)
O15 0.067(3) 0.033(2) 0.047(3) -0.0003(19) 0.021(2) 0.000(2)
O16 0.047(3) 0.050(3) 0.044(2) 0.009(2) 0.010(2) 0.007(2)
O21 0.059(3) 0.034(2) 0.035(2) -0.0012(18) 0.011(2) -0.009(2)
O22 0.046(3) 0.045(3) 0.050(3) 0.000(2) -0.001(2) 0.004(2)
O23 0.050(3) 0.043(2) 0.029(2) -0.0052(18) 0.0053(18) -0.007(2)
O111 0.051(3) 0.035(2) 0.070(3) 0.008(2) 0.000(2) -0.008(2)
O112 0.045(3) 0.065(4) 0.151(7) 0.035(4) -0.021(4) -0.015(3)
O113 0.051(3) 0.032(2) 0.064(3) 0.004(2) -0.002(2) -0.004(2)
O114 0.054(3) 0.040(2) 0.050(3) -0.003(2) 0.016(2) -0.001(2)
O115 0.077(4) 0.060(3) 0.047(3) -0.009(2) 0.022(3) -0.004(3)
O116 0.060(3) 0.039(2) 0.046(3) -0.002(2) 0.015(2) 0.005(2)
O117 0.044(3) 0.047(3) 0.043(2) 0.001(2) 0.007(2) 0.003(2)
O118 0.049(3) 0.110(5) 0.079(4) 0.022(4) 0.019(3) 0.006(3)
O119 0.093(4) 0.044(3) 0.041(3) -0.007(2) 0.011(3) 0.003(3)
P11 0.0564(11) 0.0354(8) 0.0391(9) -0.0024(7) 0.0010(8) -0.0005(7)
P12 0.0546(10) 0.0318(8) 0.0370(8) 0.0000(7) 0.0069(7) -0.0004(7)
P21 0.0446(9) 0.0356(8) 0.0311(7) -0.0033(6) 0.0059(6) -0.0042(7)
C11 0.063(5) 0.044(4) 0.035(3) -0.003(3) 0.004(3) -0.003(3)
C12 0.054(5) 0.062(5) 0.089(6) -0.038(5) 0.013(4) 0.001(4)
C13 0.051(5) 0.061(5) 0.088(6) -0.029(4) 0.009(4) 0.000(4)
C14 0.050(4) 0.039(3) 0.035(3) -0.002(3) 0.004(3) 0.000(3)
C15 0.072(6) 0.066(5) 0.103(7) -0.039(5) 0.047(5) -0.020(4)
C16 0.073(6) 0.066(5) 0.107(7) -0.038(5) 0.042(5) -0.028(5)
C17 0.047(4) 0.032(3) 0.036(3) 0.000(3) 0.006(3) 0.001(3)
C18 0.052(4) 0.037(3) 0.041(3) -0.003(3) 0.012(3) 0.004(3)
C19 0.048(4) 0.036(3) 0.046(4) 0.001(3) 0.011(3) -0.004(3)
C110 0.048(4) 0.035(3) 0.036(3) 0.000(3) -0.001(3) 0.001(3)
C111 0.046(4) 0.046(4) 0.051(4) -0.013(3) 0.006(3) 0.002(3)
C112 0.037(3) 0.050(4) 0.055(4) -0.015(3) 0.006(3) -0.006(3)
C21 0.045(4) 0.058(4) 0.034(3) -0.009(3) 0.011(3) -0.012(3)
C22 0.070(5) 0.050(4) 0.037(3) -0.004(3) 0.009(3) -0.019(4)
C23 0.070(5) 0.048(4) 0.042(4) -0.003(3) 0.012(3) -0.010(4)
C24 0.038(3) 0.047(4) 0.034(3) -0.006(3) 0.008(3) -0.004(3)
C25 0.049(4) 0.047(4) 0.038(3) -0.008(3) 0.006(3) -0.005(3)
C26 0.053(4) 0.049(4) 0.036(3) 0.000(3) 0.008(3) -0.006(3)
C27 0.054(4) 0.061(4) 0.034(3) -0.007(3) 0.009(3) -0.011(3)
C28 0.053(5) 0.075(5) 0.052(4) 0.005(4) 0.003(3) -0.003(4)
C29 0.062(6) 0.120(9) 0.075(6) 0.026(6) -0.005(5) 0.000(6)
C113 0.060(4) 0.039(4) 0.047(4) -0.004(3) 0.008(3) -0.007(3)
C114 0.049(4) 0.050(4) 0.049(4) 0.001(3) 0.001(3) 0.001(3)
C115 0.104(8) 0.095(8) 0.084(7) -0.038(6) -0.035(6) 0.028(7)
C116 0.065(5) 0.053(5) 0.088(6) 0.009(4) 0.016(5) 0.010(4)
C117 0.080(7) 0.071(6) 0.168(12) 0.049(7) 0.051(8) 0.020(5)
C118 0.065(7) 0.28(2) 0.155(13) -0.123(14) 0.051(8) -0.043(10)
C119 0.105(12) 0.59(5) 0.075(9) -0.045(18) 0.033(8) -0.08(2)
C120 0.050(4) 0.031(3) 0.040(3) -0.003(3) 0.005(3) -0.001(3)
C121 0.182(12) 0.044(5) 0.092(7) -0.005(5) 0.093(8) -0.004(6)
C122 0.057(6) 0.223(17) 0.089(7) 0.063(9) 0.030(5) 0.015(8)
C123 0.167(15) 0.202(17) 0.085(8) 0.046(10) 0.020(9) -0.075(13)
C124 0.054(4) 0.051(4) 0.052(4) 0.017(3) 0.011(3) 0.010(3)
C125 0.065(5) 0.045(4) 0.076(5) -0.007(4) 0.018(4) -0.001(4)
C126 0.065(5) 0.050(4) 0.051(4) -0.006(3) -0.008(4) 0.013(4)
C210 0.065(5) 0.067(5) 0.079(6) 0.001(5) 0.016(4) 0.011(4)
C211 0.053(4) 0.042(3) 0.034(3) -0.002(3) 0.012(3) -0.007(3)
C212 0.076(5) 0.053(4) 0.036(3) 0.001(3) 0.006(3) -0.001(4)
C213 0.070(5) 0.051(4) 0.040(4) -0.005(3) 0.019(3) 0.002(4)

loop_
_atom_type_symbol
_atom_type_description
_atom_type_scat_dispersion_real
_atom_type_scat_dispersion_imag
_atom_type_scat_source
C C 0.0033 0.0016 'International Tables Vol C Tables 4.2.6.8 and 6.1.1.4'
H H 0.0000 0.0000 'International Tables Vol C Tables 4.2.6.8 and 6.1.1.4'
Dy Dy -0.1892 4.4098 'International Tables Vol C Tables 4.2.6.8 and 6.1.1.4'
N N 0.0061 0.0033 'International Tables Vol C Tables 4.2.6.8 and 6.1.1.4'
O O 0.0106 0.0060 'International Tables Vol C Tables 4.2.6.8 and 6.1.1.4'
P P 0.1023 0.0942 'International Tables Vol C Tables 4.2.6.8 and 6.1.1.4'

loop_
_geom_angle_atom_site_label_1
_geom_angle_atom_site_label_2
_geom_angle_atom_site_label_3
_geom_angle
_geom_angle_site_symmetry_1
_geom_angle_site_symmetry_3
O21 Dy1 O11 90.27(15) . .
O21 Dy1 O14 151.15(17) . 4_575
O11 Dy1 O14 82.35(15) . 4_575
O21 Dy1 O111 126.96(16) . .
O11 Dy1 O111 79.63(19) . .
O14 Dy1 O111 79.21(17) 4_575 .
O21 Dy1 O117 79.87(16) . .
O11 Dy1 O117 127.53(17) . .
O14 Dy1 O117 82.69(16) 4_575 .
O111 Dy1 O117 144.74(16) . .
O21 Dy1 O114 75.30(15) . .
O11 Dy1 O114 146.28(17) . .
O14 Dy1 O114 124.05(15) 4_575 .
O111 Dy1 O114 85.04(17) . .
O117 Dy1 O114 80.43(16) . .
O21 Dy1 O119 73.96(17) . .
O11 Dy1 O119 75.34(18) . .
O14 Dy1 O119 77.19(17) 4_575 .
O111 Dy1 O119 147.47(17) . .
O117 Dy1 O119 52.33(16) . .
O114 Dy1 O119 126.92(16) . .
O21 Dy1 O116 121.55(15) . .
O11 Dy1 O116 147.45(16) . .
O14 Dy1 O116 72.58(15) 4_575 .
O111 Dy1 O116 75.62(17) . .
O117 Dy1 O116 70.17(16) . .
O114 Dy1 O116 51.50(15) . .
O119 Dy1 O116 117.33(17) . .
O21 Dy1 O113 75.04(16) . .
O11 Dy1 O113 73.50(18) . .
O14 Dy1 O113 128.20(16) 4_575 .
O111 Dy1 O113 52.08(16) . .
O117 Dy1 O113 147.41(15) . .
O114 Dy1 O113 73.37(16) . .
O119 Dy1 O113 135.37(17) . .
O116 Dy1 O113 106.09(17) . .
O21 Dy1 N113 74.02(17) . .
O11 Dy1 N113 101.88(18) . .
O14 Dy1 N113 80.26(17) 4_575 .
O111 Dy1 N113 159.01(16) . .
O117 Dy1 N113 25.86(16) . .
O114 Dy1 N113 103.06(17) . .
O119 Dy1 N113 26.54(17) . .
O116 Dy1 N113 94.12(17) . .
O113 Dy1 N113 148.69(16) . .
O21 Dy1 N111 100.98(17) . .
O11 Dy1 N111 72.9(2) . .
O14 Dy1 N111 103.36(17) 4_575 .
O111 Dy1 N111 26.30(16) . .
O117 Dy1 N111 159.52(19) . .
O114 Dy1 N111 80.03(18) . .
O119 Dy1 N111 147.85(19) . .
O116 Dy1 N111 92.70(19) . .
O113 Dy1 N111 25.94(16) . .
N113 Dy1 N111 172.99(18) . .
O21 Dy1 N112 97.84(15) . .
O11 Dy1 N112 160.34(18) . .
O14 Dy1 N112 98.28(16) 4_575 .
O111 Dy1 N112 81.20(17) . .
O117 Dy1 N112 71.77(16) . .
O114 Dy1 N112 25.91(15) . .
O119 Dy1 N112 124.09(17) . .
O116 Dy1 N112 25.73(15) . .
O113 Dy1 N112 91.27(17) . .
N113 Dy1 N112 97.57(17) . .
N111 Dy1 N112 87.91(19) . .
O112 N111 O113 122.7(6) . .
O112 N111 O111 122.0(6) . .
O113 N111 O111 115.2(6) . .
O112 N111 Dy1 169.7(7) . .
O113 N111 Dy1 59.4(3) . .
O111 N111 Dy1 56.3(3) . .
O115 N112 O116 123.1(6) . .
O115 N112 O114 121.5(6) . .
O116 N112 O114 115.3(5) . .
O115 N112 Dy1 175.2(5) . .
O116 N112 Dy1 59.1(3) . .
O114 N112 Dy1 56.7(3) . .
O118 N113 O117 121.2(6) . .
O118 N113 O119 124.3(7) . .
O117 N113 O119 114.5(6) . .
O118 N113 Dy1 174.4(6) . .
O117 N113 Dy1 56.9(3) . .
O119 N113 Dy1 57.8(4) . .
P11 O11 Dy1 149.3(3) . .
C114 O12 P11 121.9(5) . .
C117 O13 P11 123.6(6) . .
P12 O14 Dy1 144.5(3) . 4_676
C121 O15 P12 126.4(5) . .
C124 O16 P12 124.4(4) . .
P21 O21 Dy1 162.6(3) . .
C28 O22 P21 123.1(5) . .
C211 O23 P21 122.0(4) . .
N111 O111 Dy1 97.4(4) . .
N111 O113 Dy1 94.7(4) . .
N112 O114 Dy1 97.3(4) . .
N112 O116 Dy1 95.2(4) . .
N113 O117 Dy1 97.2(4) . .
N113 O119 Dy1 95.6(4) . .
O11 P11 O12 112.7(3) . .
O11 P11 O13 115.0(3) . .
O12 P11 O13 103.2(3) . .
O11 P11 C113 110.7(3) . .
O12 P11 C113 110.8(3) . .
O13 P11 C113 103.9(3) . .
O14 P12 O16 115.6(3) . .
O14 P12 O15 112.5(3) . .
O16 P12 O15 103.4(3) . .
O14 P12 C120 112.2(3) . .
O16 P12 C120 103.3(3) . .
O15 P12 C120 109.1(3) . .
O21 P21 O23 115.7(3) . .
O21 P21 O22 112.7(3) . .
O23 P21 O22 106.2(3) . .
O21 P21 C27 112.4(3) . .
O23 P21 C27 101.4(3) . .
O22 P21 C27 107.5(3) . .
C12 C11 C16 116.6(7) . .
C12 C11 C113 120.6(7) . .
C16 C11 C113 122.6(7) . .
C11 C12 C13 121.4(8) . .
C11 C12 H12 119.3 . .
C13 C12 H12 119.3 . .
C14 C13 C12 123.0(8) . .
C14 C13 H13 118.5 . .
C12 C13 H13 118.5 . .
C13 C14 C15 115.7(7) . .
C13 C14 C17 122.6(7) . .
C15 C14 C17 121.6(6) . .
C16 C15 C14 121.3(8) . .
C16 C15 H15 119.4 . .
C14 C15 H15 119.4 . .
C11 C16 C15 121.8(8) . .
C11 C16 H16 119.1 . .
C15 C16 H16 119.1 . .
C112 C17 C18 116.8(6) . .
C112 C17 C14 121.9(6) . .
C18 C17 C14 121.3(6) . .
C19 C18 C17 122.2(6) . .
C19 C18 H18 118.9 . .
C17 C18 H18 118.9 . .
C110 C19 C18 120.5(6) . .
C110 C19 H19 119.8 . .
C18 C19 H19 119.8 . .
C19 C110 C111 118.1(6) . .
C19 C110 C120 121.3(6) . .
C111 C110 C120 120.6(6) . .
C110 C111 C112 121.0(6) . .
C110 C111 H111 119.5 . .
C112 C111 H111 119.5 . .
C17 C112 C111 121.1(7) . .
C17 C112 H112 119.4 . .
C111 C112 H112 119.4 . .
C22 C21 C26 117.8(6) . .
C22 C21 C27 121.4(6) . .
C26 C21 C27 120.8(6) . .
C21 C22 C23 121.3(7) . .
C21 C22 H22 119.4 . .
C23 C22 H22 119.4 . .
C22 C23 C24 121.9(7) . .
C22 C23 H23 119.1 . .
C24 C23 H23 119.1 . .
C23 C24 C25 116.2(6) . .
C23 C24 C24 122.0(8) . 3_656
C25 C24 C24 121.8(7) . 3_656
C26 C25 C24 122.1(6) . .
C26 C25 H25 119.0 . .
C24 C25 H25 119.0 . .
C25 C26 C21 120.8(7) . .
C25 C26 H26 119.6 . .
C21 C26 H26 119.6 . .
C21 C27 P21 114.0(5) . .
C21 C27 H27A 108.7 . .
P21 C27 H27A 108.7 . .
C21 C27 H27B 108.8 . .
P21 C27 H27B 108.7 . .
H27A C27 H27B 107.6 . .
C29 C28 O22 107.6(7) . .
C29 C28 C210 115.0(8) . .
O22 C28 C210 108.4(6) . .
C29 C28 H28 108.6 . .
O22 C28 H28 108.6 . .
C210 C28 H28 108.6 . .
C28 C29 H29A 109.5 . .
C28 C29 H29B 109.5 . .
H29A C29 H29B 109.5 . .
C28 C29 H29C 109.5 . .
H29A C29 H29C 109.5 . .
H29B C29 H29C 109.5 . .
C11 C113 P11 118.8(5) . .
C11 C113 H11A 107.6 . .
P11 C113 H11A 107.6 . .
C11 C113 H11B 107.6 . .
P11 C113 H11B 107.6 . .
H11A C113 H11B 107.1 . .
O12 C114 C116 109.9(6) . .
O12 C114 C115 105.6(7) . .
C116 C114 C115 114.4(8) . .
O12 C114 H114 108.9 . .
C116 C114 H114 108.9 . .
C115 C114 H114 108.9 . .
C114 C115 H11C 109.5 . .
C114 C115 H11D 109.5 . .
H11C C115 H11D 109.5 . .
C114 C115 H11E 109.5 . .
H11C C115 H11E 109.5 . .
H11D C115 H11E 109.5 . .
C114 C116 H11F 109.5 . .
C114 C116 H11G 109.5 . .
H11F C116 H11G 109.5 . .
C114 C116 H11H 109.5 . .
H11F C116 H11H 109.5 . .
H11G C116 H11H 109.5 . .
C119 C117 C118 112.6(13) . .
C119 C117 O13 105.9(13) . .
C118 C117 O13 109.6(10) . .
C119 C117 H117 109.6 . .
C118 C117 H117 109.6 . .
O13 C117 H117 109.6 . .
C117 C118 H11I 109.5 . .
C117 C118 H11J 109.5 . .
H11I C118 H11J 109.5 . .
C117 C118 H11K 109.5 . .
H11I C118 H11K 109.5 . .
H11J C118 H11K 109.5 . .
C117 C119 H11L 109.5 . .
C117 C119 H11M 109.5 . .
H11L C119 H11M 109.5 . .
C117 C119 H11N 109.5 . .
H11L C119 H11N 109.5 . .
H11M C119 H11N 109.5 . .
C110 C120 P12 113.4(4) . .
C110 C120 H12A 108.9 . .
P12 C120 H12A 108.9 . .
C110 C120 H12B 108.9 . .
P12 C120 H12B 108.9 . .
H12A C120 H12B 107.7 . .
O15 C121 C122 108.8(8) . .
O15 C121 C123 103.7(10) . .
C122 C121 C123 105.3(9) . .
O15 C121 H121 112.8 . .
C122 C121 H121 112.8 . .
C123 C121 H121 112.8 . .
C121 C122 H12C 109.5 . .
C121 C122 H12D 109.5 . .
H12C C122 H12D 109.5 . .
C121 C122 H12E 109.5 . .
H12C C122 H12E 109.5 . .
H12D C122 H12E 109.5 . .
C121 C123 H12F 109.5 . .
C121 C123 H12G 109.5 . .
H12F C123 H12G 109.5 . .
C121 C123 H12H 109.5 . .
H12F C123 H12H 109.5 . .
H12G C123 H12H 109.5 . .
C126 C124 O16 108.3(6) . .
C126 C124 C125 113.8(7) . .
O16 C124 C125 105.3(6) . .
C126 C124 H124 109.7 . .
O16 C124 H124 109.7 . .
C125 C124 H124 109.7 . .
C124 C125 H12I 109.5 . .
C124 C125 H12J 109.5 . .
H12I C125 H12J 109.5 . .
C124 C125 H12K 109.5 . .
H12I C125 H12K 109.5 . .
H12J C125 H12K 109.5 . .
C124 C126 H12L 109.5 . .
C124 C126 H12M 109.5 . .
H12L C126 H12M 109.5 . .
C124 C126 H12N 109.5 . .
H12L C126 H12N 109.5 . .
H12M C126 H12N 109.5 . .
C28 C210 H21A 109.5 . .
C28 C210 H21B 109.5 . .
H21A C210 H21B 109.5 . .
C28 C210 H21C 109.5 . .
H21A C210 H21C 109.5 . .
H21B C210 H21C 109.5 . .
O23 C211 C213 107.3(5) . .
O23 C211 C212 106.7(6) . .
C213 C211 C212 113.5(6) . .
O23 C211 H211 109.7 . .
C213 C211 H211 109.7 . .
C212 C211 H211 109.7 . .
C211 C212 H21D 109.5 . .
C211 C212 H21E 109.5 . .
H21D C212 H21E 109.5 . .
C211 C212 H21F 109.5 . .
H21D C212 H21F 109.5 . .
H21E C212 H21F 109.5 . .
C211 C213 H21G 109.5 . .
C211 C213 H21H 109.5 . .
H21G C213 H21H 109.5 . .
C211 C213 H21I 109.5 . .
H21G C213 H21I 109.5 . .
H21H C213 H21I 109.5 . .

loop_
_geom_bond_atom_site_label_1
_geom_bond_atom_site_label_2
_geom_bond_distance
_geom_bond_site_symmetry_2
Dy1 O21 2.298(4) .
Dy1 O11 2.306(4) .
Dy1 O14 2.338(4) 4_575
Dy1 O111 2.415(5) .
Dy1 O117 2.428(4) .
Dy1 O114 2.429(5) .
Dy1 O119 2.444(6) .
Dy1 O116 2.481(5) .
Dy1 O113 2.484(5) .
Dy1 N113 2.874(6) .
Dy1 N111 2.877(6) .
Dy1 N112 2.881(6) .
N111 O112 1.191(8) .
N111 O113 1.263(8) .
N111 O111 1.286(8) .
N112 O115 1.219(7) .
N112 O116 1.256(7) .
N112 O114 1.269(7) .
N113 O118 1.218(8) .
N113 O117 1.264(7) .
N113 O119 1.291(8) .
O11 P11 1.488(5) .
O12 C114 1.486(9) .
O12 P11 1.553(5) .
O13 C117 1.454(11) .
O13 P11 1.554(5) .
O14 P12 1.484(4) .
O14 Dy1 2.338(4) 4_676
O15 C121 1.450(10) .
O15 P12 1.560(5) .
O16 C124 1.495(8) .
O16 P12 1.553(5) .
O21 P21 1.481(4) .
O22 C28 1.489(9) .
O22 P21 1.563(5) .
O23 C211 1.489(7) .
O23 P21 1.550(4) .
P11 C113 1.783(7) .
P12 C120 1.785(6) .
P21 C27 1.769(7) .
C11 C12 1.356(11) .
C11 C16 1.378(11) .
C11 C113 1.520(9) .
C12 C13 1.381(11) .
C12 H12 0.9500 .
C13 C14 1.355(10) .
C13 H13 0.9500 .
C14 C15 1.388(11) .
C14 C17 1.487(9) .
C15 C16 1.380(11) .
C15 H15 0.9500 .
C16 H16 0.9500 .
C17 C112 1.379(9) .
C17 C18 1.386(10) .
C18 C19 1.378(9) .
C18 H18 0.9500 .
C19 C110 1.376(9) .
C19 H19 0.9500 .
C110 C111 1.378(10) .
C110 C120 1.522(8) .
C111 C112 1.392(9) .
C111 H111 0.9500 .
C112 H112 0.9500 .
C21 C22 1.375(10) .
C21 C26 1.392(9) .
C21 C27 1.512(8) .
C22 C23 1.381(10) .
C22 H22 0.9500 .
C23 C24 1.391(9) .
C23 H23 0.9500 .
C24 C25 1.395(9) .
C24 C24 1.486(12) 3_656
C25 C26 1.375(9) .
C25 H25 0.9500 .
C26 H26 0.9500 .
C27 H27A 0.9900 .
C27 H27B 0.9900 .
C28 C29 1.447(12) .
C28 C210 1.494(12) .
C28 H28 1.0000 .
C29 H29A 0.9800 .
C29 H29B 0.9800 .
C29 H29C 0.9800 .
C113 H11A 0.9900 .
C113 H11B 0.9900 .
C114 C116 1.490(11) .
C114 C115 1.505(11) .
C114 H114 1.0000 .
C115 H11C 0.9800 .
C115 H11D 0.9800 .
C115 H11E 0.9800 .
C116 H11F 0.9800 .
C116 H11G 0.9800 .
C116 H11H 0.9800 .
C117 C119 1.374(19) .
C117 C118 1.451(18) .
C117 H117 1.0000 .
C118 H11I 0.9800 .
C118 H11J 0.9800 .
C118 H11K 0.9800 .
C119 H11L 0.9800 .
C119 H11M 0.9800 .
C119 H11N 0.9800 .
C120 H12A 0.9900 .
C120 H12B 0.9900 .
C121 C122 1.488(17) .
C121 C123 1.552(18) .
C121 H121 1.0000 .
C122 H12C 0.9800 .
C122 H12D 0.9800 .
C122 H12E 0.9800 .
C123 H12F 0.9800 .
C123 H12G 0.9800 .
C123 H12H 0.9800 .
C124 C126 1.477(11) .
C124 C125 1.499(11) .
C124 H124 1.0000 .
C125 H12I 0.9800 .
C125 H12J 0.9800 .
C125 H12K 0.9800 .
C126 H12L 0.9800 .
C126 H12M 0.9800 .
C126 H12N 0.9800 .
C210 H21A 0.9800 .
C210 H21B 0.9800 .
C210 H21C 0.9800 .
C211 C213 1.491(9) .
C211 C212 1.509(9) .
C211 H211 1.0000 .
C212 H21D 0.9800 .
C212 H21E 0.9800 .
C212 H21F 0.9800 .
C213 H21G 0.9800 .
C213 H21H 0.9800 .
C213 H21I 0.9800 .
